data_4310884
loop_
_publ_author_name
'Hendrik van Rensburg'
'Robert P. Tooze'
'Douglas F. Foster'
'Alexandra M. Z. Slawin'

_publ_section_title
;
 The Synthesis and X-ray Structure of the First Cobalt Carbonyl-NHC Dimer.
 Implications for the Use of NHCs in Hydroformylation Catalysis
;
_journal_name_full 'Inorganic Chemistry'
_journal_page_first 2468
_journal_page_last 2470
_journal_paper_doi 10.1021/ic049917f
_journal_volume 43
_journal_year 2004
_chemical_formula_moiety 'C48 H48 Co2 N4 O6.C4 H8 O'
_chemical_formula_sum 'C52 H56 Co2 N4 O7'
_chemical_formula_weight 966.87
_chemical_melting_point ?
_chemical_name_common ?
_chemical_name_systematic ?
_space_group_IT_number 2
_symmetry_cell_setting triclinic
_symmetry_space_group_name_Hall '-P 1'
_symmetry_space_group_name_H-M 'P -1'
_atom_sites_solution_hydrogens geom
_atom_sites_solution_primary direct
_atom_sites_solution_secondary difmap
_audit_creation_method SHELXL-97
_cell_angle_alpha 82.83(3)
_cell_angle_beta 74.96(3)
_cell_angle_gamma 70.92(3)
_cell_formula_units_Z 2
_cell_length_a 10.811(2)
_cell_length_b 13.080(3)
_cell_length_c 18.794(4)
_cell_measurement_reflns_used 5752
_cell_measurement_temperature 100(2)
_cell_measurement_theta_max 25.3491
_cell_measurement_theta_min 1.6488
_cell_volume 2423.3(10)
_computing_cell_refinement 'CrystalClear (Rigaku Corp., 2000)'
_computing_data_collection 'CrystalClear (Rigaku Corp., 2000)'
_computing_data_reduction 'CrystalClear (Rigaku Corp., 2000)'
_computing_molecular_graphics SHELXTL
_computing_publication_material SHELXTL
_computing_structure_refinement 'SHELXL-97 (Sheldrick, 1997)'
_computing_structure_solution 'SHELXS-97 (Sheldrick, 1990)'
_diffrn_ambient_temperature 100(2)
_diffrn_detector_area_resol_mean 0.83
_diffrn_measured_fraction_theta_full 0.914
_diffrn_measured_fraction_theta_max 0.914
_diffrn_measurement_device_type CCD
_diffrn_measurement_method dtprofit.ref
_diffrn_radiation_monochromator graphite
_diffrn_radiation_source 'fine-focus sealed tube'
_diffrn_radiation_type MoK\a
_diffrn_radiation_wavelength 0.71073
_diffrn_reflns_av_R_equivalents 0.0662
_diffrn_reflns_av_sigmaI/netI 0.1429
_diffrn_reflns_limit_h_max 12
_diffrn_reflns_limit_h_min -10
_diffrn_reflns_limit_k_max 13
_diffrn_reflns_limit_k_min -15
_diffrn_reflns_limit_l_max 17
_diffrn_reflns_limit_l_min -22
_diffrn_reflns_number 12871
_diffrn_reflns_theta_full 25.34
_diffrn_reflns_theta_max 25.34
_diffrn_reflns_theta_min 1.65
_diffrn_standards_decay_% ?
_diffrn_standards_interval_count ?
_diffrn_standards_interval_time ?
_diffrn_standards_number ?
_exptl_absorpt_coefficient_mu 0.739
_exptl_absorpt_correction_T_max 1.00000
_exptl_absorpt_correction_T_min 0.5358
_exptl_absorpt_correction_type multi-scan
_exptl_absorpt_process_details ?
_exptl_crystal_colour red/yellow
_exptl_crystal_density_diffrn 1.325
_exptl_crystal_density_meas ?
_exptl_crystal_density_method 'not measured'
_exptl_crystal_description Prism
_exptl_crystal_F_000 1012
_exptl_crystal_size_max 0.1000
_exptl_crystal_size_mid 0.1000
_exptl_crystal_size_min 0.0300
_refine_diff_density_max 1.808
_refine_diff_density_min -0.913
_refine_diff_density_rms 0.134
_refine_ls_extinction_coef 0.0026(19)
_refine_ls_extinction_expression Fc^*^=kFc[1+0.001xFc^2^\l^3^/sin(2\q)]^-1/4^
_refine_ls_extinction_method SHELXL
_refine_ls_goodness_of_fit_ref 1.112
_refine_ls_hydrogen_treatment RIDING
_refine_ls_matrix_type full
_refine_ls_number_parameters 599
_refine_ls_number_reflns 8089
_refine_ls_number_restraints 0
_refine_ls_restrained_S_all 1.112
_refine_ls_R_factor_all 0.1879
_refine_ls_R_factor_gt 0.1251
_refine_ls_shift/su_max 0.937
_refine_ls_shift/su_mean 0.017
_refine_ls_structure_factor_coef Fsqd
_refine_ls_weighting_details 'calc w=1/[\s^2^(Fo^2^)+(0.1867P)^2^+0.0000P] where P=(Fo^2^+2Fc^2^)/3'
_refine_ls_weighting_scheme calc
_refine_ls_wR_factor_gt 0.3043
_refine_ls_wR_factor_ref 0.3673
_reflns_number_gt 4271
_reflns_number_total 8089
_reflns_threshold_expression >2sigma(I)
_cod_data_source_file ic049917fsi20040119_113158.cif
_cod_data_source_block 1.THF
_cod_depositor_comments
;
The following automatic conversions were performed:
'_symmetry_cell_setting' value 'Triclinic' changed to 'triclinic'
according to '/home/adriana/struct/CIF-dictionaries/cif_core.dic'
dictionary named 'cif_core.dic' version 2.4.1 from
2010-06-29.

'_exptl_absorpt_correction_type' value 'MULTI-SCAN' changed
to 'multi-scan' according to
'/home/adriana/struct/CIF-dictionaries/cif_core.dic' dictionary named
'cif_core.dic' version 2.4.1 from 2010-06-29.

Automatic conversion script
Id: cif_fix_enum 1555 2011-01-17 13:19:09Z saulius 

The following automatic conversions were performed:

'_chemical_melting_point' value '-' was changed to '?' - the value is
undefined or not given.

Automatic conversion script
Id: cif_fix_values 1569 2011-02-09 13:29:24Z adriana 

The following automatic conversions were performed:

'_exptl_crystal_density_meas' value '-' was changed to '?' - the
value is perceived as not measured.

Automatic conversion script
Id: cif_fix_values 3008 2015-01-20 13:52:24Z robertas 

Replacing value '-' with '?' for the following tags: 
'_chemical_name_common', '_chemical_name_systematic', 
'_diffrn_standards_decay_%', '_diffrn_standards_interval_count', 
'_diffrn_standards_interval_time', '_diffrn_standards_number',
'_exptl_absorpt_process_details'.

Antanas Vaitkus, 2015-02-20
;
_cod_original_cell_volume 2423.3(8)
_cod_database_code 4310884

loop_
_symmetry_equiv_pos_as_xyz
'x, y, z'
'-x, -y, -z'

loop_
_atom_site_label
_atom_site_type_symbol
_atom_site_fract_x
_atom_site_fract_y
_atom_site_fract_z
_atom_site_U_iso_or_equiv
_atom_site_adp_type
_atom_site_occupancy
_atom_site_symmetry_multiplicity
_atom_site_calc_flag
_atom_site_refinement_flags
_atom_site_disorder_assembly
_atom_site_disorder_group
Co1 Co 0.77007(12) -0.36364(11) 0.18107(7) 0.0381(4) Uani 1 1 d . . .
C1 C 0.7218(8) -0.4873(8) 0.1703(6) 0.039(2) Uani 1 1 d . . .
N2 N 0.6442(7) -0.4998(7) 0.1252(4) 0.042(2) Uani 1 1 d . . .
C3 C 0.6079(9) -0.5951(8) 0.1408(6) 0.043(2) Uani 1 1 d . . .
H3A H 0.5569 -0.6195 0.1162 0.051 Uiso 1 1 calc R . .
C4 C 0.6609(9) -0.6446(9) 0.1980(6) 0.044(2) Uani 1 1 d . . .
H4A H 0.6527 -0.7108 0.2227 0.053 Uiso 1 1 calc R . .
N5 N 0.7304(7) -0.5807(7) 0.2146(4) 0.041(2) Uani 1 1 d . . .
C6 C 0.6167(8) -0.4300(8) 0.0605(5) 0.036(2) Uani 1 1 d . . .
C7 C 0.7139(9) -0.4504(9) -0.0049(6) 0.042(2) Uani 1 1 d . . .
C8 C 0.6904(9) -0.3840(9) -0.0653(6) 0.047(3) Uani 1 1 d . . .
H8A H 0.7542 -0.3987 -0.1112 0.056 Uiso 1 1 calc R . .
C9 C 0.5727(10) -0.2936(9) -0.0610(6) 0.046(3) Uani 1 1 d . . .
C10 C 0.4745(9) -0.2808(8) 0.0039(6) 0.041(2) Uani 1 1 d . . .
H10A H 0.3916 -0.2246 0.0064 0.049 Uiso 1 1 calc R . .
C11 C 0.4950(10) -0.3497(9) 0.0666(6) 0.045(2) Uani 1 1 d . . .
C12 C 0.8435(9) -0.5439(9) -0.0085(6) 0.047(3) Uani 1 1 d . . .
H12A H 0.8982 -0.5490 -0.0592 0.070 Uiso 1 1 calc R . .
H12B H 0.8218 -0.6116 0.0072 0.070 Uiso 1 1 calc R . .
H12C H 0.8939 -0.5313 0.0243 0.070 Uiso 1 1 calc R . .
C13 C 0.5546(12) -0.2165(10) -0.1274(7) 0.057(3) Uani 1 1 d . . .
H13A H 0.4584 -0.1839 -0.1257 0.086 Uiso 1 1 calc R . .
H13B H 0.5991 -0.2564 -0.1727 0.086 Uiso 1 1 calc R . .
H13C H 0.5947 -0.1594 -0.1269 0.086 Uiso 1 1 calc R . .
C14 C 0.3829(10) -0.3369(10) 0.1358(6) 0.053(3) Uani 1 1 d . . .
H14A H 0.3655 -0.4063 0.1507 0.080 Uiso 1 1 calc R . .
H14B H 0.3011 -0.2826 0.1261 0.080 Uiso 1 1 calc R . .
H14C H 0.4096 -0.3134 0.1755 0.080 Uiso 1 1 calc R . .
C15 C 0.8177(8) -0.6196(7) 0.2647(5) 0.0297(19) Uani 1 1 d . . .
C16 C 0.7696(9) -0.5999(8) 0.3386(6) 0.042(2) Uani 1 1 d . . .
C17 C 0.8602(9) -0.6408(8) 0.3840(5) 0.038(2) Uani 1 1 d . . .
H17A H 0.8311 -0.6226 0.4343 0.046 Uiso 1 1 calc R . .
C18 C 0.9891(10) -0.7060(8) 0.3592(6) 0.045(2) Uani 1 1 d . . .
C19 C 1.0349(10) -0.7248(8) 0.2845(6) 0.044(3) Uani 1 1 d . . .
H19A H 1.1252 -0.7677 0.2660 0.053 Uiso 1 1 calc R . .
C20 C 0.9502(9) -0.6817(8) 0.2358(6) 0.043(2) Uani 1 1 d . . .
C21 C 0.6251(10) -0.5327(10) 0.3699(6) 0.058(3) Uani 1 1 d . . .
H21A H 0.6149 -0.4559 0.3570 0.087 Uiso 1 1 calc R . .
H21B H 0.6032 -0.5439 0.4237 0.087 Uiso 1 1 calc R . .
H21C H 0.5641 -0.5551 0.3491 0.087 Uiso 1 1 calc R . .
C22 C 1.0832(10) -0.7566(9) 0.4110(6) 0.048(3) Uani 1 1 d . . .
H22A H 1.0423 -0.7250 0.4594 0.072 Uiso 1 1 calc R . .
H22B H 1.1694 -0.7424 0.3905 0.072 Uiso 1 1 calc R . .
H22C H 1.0982 -0.8350 0.4162 0.072 Uiso 1 1 calc R . .
C23 C 0.9986(9) -0.7005(8) 0.1551(6) 0.045(3) Uani 1 1 d . . .
H23A H 1.0022 -0.6322 0.1279 0.068 Uiso 1 1 calc R . .
H23B H 0.9366 -0.7282 0.1391 0.068 Uiso 1 1 calc R . .
H23C H 1.0887 -0.7535 0.1454 0.068 Uiso 1 1 calc R . .
C24 C 0.7957(9) -0.3059(8) 0.0894(5) 0.036(2) Uani 1 1 d . . .
O24 O 0.8205(7) -0.2678(6) 0.0312(4) 0.0484(18) Uani 1 1 d . . .
C25 C 0.6122(9) -0.3149(8) 0.2419(6) 0.040(2) Uani 1 1 d . . .
O25 O 0.5069(6) -0.2893(6) 0.2839(4) 0.0508(19) Uani 1 1 d . . .
C26 C 0.9273(10) -0.4296(7) 0.2020(5) 0.035(2) Uani 1 1 d . . .
O26 O 1.0345(7) -0.4720(6) 0.2139(4) 0.0480(18) Uani 1 1 d . . .
Co2 Co 0.79973(12) -0.18663(10) 0.22569(7) 0.0376(4) Uani 1 1 d . . .
C27 C 0.8086(9) -0.2710(8) 0.3063(6) 0.040(2) Uani 1 1 d . . .
O27 O 0.8190(8) -0.3305(6) 0.3579(5) 0.060(2) Uani 1 1 d . . .
C28 C 0.9530(9) -0.2067(8) 0.1593(5) 0.038(2) Uani 1 1 d . . .
O28 O 1.0513(6) -0.2252(6) 0.1117(4) 0.054(2) Uani 1 1 d . . .
C29 C 0.6607(9) -0.1228(7) 0.1886(5) 0.035(2) Uani 1 1 d . . .
O29 O 0.5702(7) -0.0789(6) 0.1604(4) 0.0510(19) Uani 1 1 d . . .
C31 C 0.7835(9) -0.0569(9) 0.2730(5) 0.044(2) Uani 1 1 d . . .
N32 N 0.6883(7) -0.0133(6) 0.3328(4) 0.0341(17) Uani 1 1 d . . .
C33 C 0.7059(10) 0.0816(9) 0.3510(6) 0.049(3) Uani 1 1 d . . .
H33A H 0.6502 0.1275 0.3899 0.059 Uiso 1 1 calc R . .
C34 C 0.8156(9) 0.0952(8) 0.3033(6) 0.044(2) Uani 1 1 d . . .
H34A H 0.8550 0.1509 0.3015 0.052 Uiso 1 1 calc R . .
N35 N 0.8589(7) 0.0092(6) 0.2569(4) 0.0366(19) Uani 1 1 d . . .
C36 C 0.5771(9) -0.0507(8) 0.3733(5) 0.036(2) Uani 1 1 d . . .
C37 C 0.4568(9) -0.0118(9) 0.3506(6) 0.043(2) Uani 1 1 d . . .
C38 C 0.3554(10) -0.0586(10) 0.3859(6) 0.047(3) Uani 1 1 d . . .
H38A H 0.2721 -0.0341 0.3715 0.057 Uiso 1 1 calc R . .
C39 C 0.3728(10) -0.1393(9) 0.4409(6) 0.048(3) Uani 1 1 d . . .
C40 C 0.4934(11) -0.1665(9) 0.4639(6) 0.049(3) Uani 1 1 d . . .
H40A H 0.5058 -0.2181 0.5039 0.059 Uiso 1 1 calc R . .
C41 C 0.5937(9) -0.1223(8) 0.4317(5) 0.039(2) Uani 1 1 d . . .
C42 C 0.4323(10) 0.0783(10) 0.2945(5) 0.048(3) Uani 1 1 d . . .
H42A H 0.3885 0.1471 0.3191 0.072 Uiso 1 1 calc R . .
H42B H 0.3739 0.0674 0.2659 0.072 Uiso 1 1 calc R . .
H42C H 0.5182 0.0799 0.2613 0.072 Uiso 1 1 calc R . .
C43 C 0.2635(13) -0.1932(13) 0.4751(8) 0.081(4) Uani 1 1 d . . .
H43A H 0.2597 -0.2086 0.5279 0.122 Uiso 1 1 calc R . .
H43B H 0.2845 -0.2610 0.4509 0.122 Uiso 1 1 calc R . .
H43C H 0.1762 -0.1445 0.4684 0.122 Uiso 1 1 calc R . .
C44 C 0.7171(11) -0.1495(11) 0.4647(7) 0.069(4) Uani 1 1 d . . .
H44A H 0.7038 -0.0933 0.4984 0.103 Uiso 1 1 calc R . .
H44B H 0.7974 -0.1528 0.4250 0.103 Uiso 1 1 calc R . .
H44C H 0.7288 -0.2197 0.4919 0.103 Uiso 1 1 calc R . .
C45 C 0.9799(9) 0.0007(8) 0.1949(5) 0.038(2) Uani 1 1 d . . .
C46 C 0.9679(10) 0.0449(8) 0.1253(6) 0.041(2) Uani 1 1 d . . .
C47 C 1.0849(9) 0.0445(8) 0.0732(6) 0.044(3) Uani 1 1 d . . .
H47A H 1.0784 0.0743 0.0251 0.053 Uiso 1 1 calc R . .
C48 C 1.2121(9) 0.0020(8) 0.0884(5) 0.039(2) Uani 1 1 d . . .
C49 C 1.2192(9) -0.0435(8) 0.1597(6) 0.041(2) Uani 1 1 d . . .
H49A H 1.3049 -0.0733 0.1710 0.050 Uiso 1 1 calc R . .
C50 C 1.1073(9) -0.0465(9) 0.2133(6) 0.041(2) Uani 1 1 d . . .
C51 C 0.8317(8) 0.0912(8) 0.1068(6) 0.039(2) Uani 1 1 d . . .
H51A H 0.7725 0.0495 0.1341 0.059 Uiso 1 1 calc R . .
H51B H 0.8422 0.0871 0.0537 0.059 Uiso 1 1 calc R . .
H51C H 0.7922 0.1670 0.1204 0.059 Uiso 1 1 calc R . .
C52 C 1.3342(10) 0.0094(9) 0.0340(7) 0.055(3) Uani 1 1 d . . .
H52A H 1.3423 0.0820 0.0337 0.083 Uiso 1 1 calc R . .
H52B H 1.3287 -0.0041 -0.0150 0.083 Uiso 1 1 calc R . .
H52C H 1.4132 -0.0447 0.0471 0.083 Uiso 1 1 calc R . .
C53 C 1.1148(10) -0.1031(9) 0.2873(6) 0.046(3) Uani 1 1 d . . .
H53A H 1.2093 -0.1385 0.2888 0.069 Uiso 1 1 calc R . .
H53B H 1.0677 -0.1577 0.2957 0.069 Uiso 1 1 calc R . .
H53C H 1.0723 -0.0502 0.3259 0.069 Uiso 1 1 calc R . .
O61 O 1.3191(8) -0.6101(7) 0.3843(5) 0.070(2) Uani 1 1 d . . .
C62 C 1.2942(14) -0.5600(14) 0.3124(8) 0.086(5) Uani 1 1 d . . .
H62A H 1.2379 -0.5927 0.2944 0.103 Uiso 1 1 calc R . .
H62B H 1.3796 -0.5672 0.2750 0.103 Uiso 1 1 calc R . .
C63 C 1.2204(13) -0.4430(13) 0.3303(7) 0.073(4) Uani 1 1 d . . .
H63A H 1.2849 -0.4016 0.3236 0.087 Uiso 1 1 calc R . .
H63B H 1.1576 -0.4093 0.2979 0.087 Uiso 1 1 calc R . .
C64 C 1.1441(14) -0.4442(13) 0.4099(7) 0.080(4) Uani 1 1 d . . .
H64A H 1.0587 -0.4602 0.4153 0.096 Uiso 1 1 calc R . .
H64B H 1.1255 -0.3752 0.4331 0.096 Uiso 1 1 calc R . .
C65 C 1.2458(13) -0.5361(12) 0.4406(7) 0.074(4) Uani 1 1 d . . .
H65A H 1.3076 -0.5079 0.4573 0.088 Uiso 1 1 calc R . .
H65B H 1.1993 -0.5727 0.4834 0.088 Uiso 1 1 calc R . .

loop_
_atom_site_aniso_label
_atom_site_aniso_U_11
_atom_site_aniso_U_22
_atom_site_aniso_U_33
_atom_site_aniso_U_23
_atom_site_aniso_U_13
_atom_site_aniso_U_12
Co1 0.0375(8) 0.0401(9) 0.0392(8) 0.0000(6) -0.0105(6) -0.0147(6)
C1 0.028(5) 0.042(6) 0.047(6) -0.018(5) -0.016(4) 0.000(4)
N2 0.032(4) 0.063(6) 0.031(5) -0.006(4) -0.006(3) -0.015(4)
C3 0.045(6) 0.043(6) 0.041(6) 0.009(5) -0.003(4) -0.024(4)
C4 0.044(6) 0.054(7) 0.041(6) -0.002(5) -0.011(4) -0.023(5)
N5 0.039(4) 0.053(6) 0.033(5) 0.008(4) -0.012(3) -0.017(4)
C6 0.032(5) 0.035(5) 0.044(6) 0.008(4) -0.012(4) -0.014(4)
C7 0.037(5) 0.048(6) 0.041(6) -0.010(5) -0.010(4) -0.010(4)
C8 0.035(5) 0.062(7) 0.047(7) -0.001(5) -0.013(4) -0.016(5)
C9 0.050(6) 0.067(7) 0.042(6) 0.017(5) -0.020(5) -0.045(5)
C10 0.040(5) 0.034(6) 0.044(6) -0.011(5) -0.003(4) -0.006(4)
C11 0.043(6) 0.050(7) 0.047(7) 0.005(5) -0.014(4) -0.022(5)
C12 0.051(6) 0.051(7) 0.036(6) -0.008(5) -0.007(4) -0.014(5)
C13 0.072(8) 0.057(7) 0.058(8) 0.006(6) -0.028(6) -0.033(6)
C14 0.046(6) 0.061(8) 0.040(6) -0.005(6) -0.004(5) -0.004(5)
C15 0.029(4) 0.029(5) 0.036(5) -0.003(4) -0.009(4) -0.014(3)
C16 0.047(6) 0.040(6) 0.039(6) -0.002(5) -0.004(4) -0.018(4)
C17 0.039(5) 0.042(6) 0.023(5) 0.003(4) -0.006(4) 0.000(4)
C18 0.051(6) 0.043(6) 0.041(6) -0.007(5) -0.018(5) -0.009(4)
C19 0.039(5) 0.037(6) 0.062(7) 0.016(5) -0.016(5) -0.022(4)
C20 0.032(5) 0.043(6) 0.051(7) -0.011(5) -0.001(4) -0.010(4)
C21 0.055(6) 0.067(8) 0.043(7) 0.009(6) -0.009(5) -0.015(5)
C22 0.044(6) 0.057(7) 0.043(6) 0.002(5) -0.018(5) -0.013(5)
C23 0.037(5) 0.046(6) 0.058(7) -0.005(5) -0.022(5) -0.011(4)
C24 0.035(5) 0.043(6) 0.029(5) -0.012(5) -0.003(4) -0.011(4)
O24 0.064(5) 0.052(5) 0.035(4) 0.000(4) -0.009(3) -0.028(4)
C25 0.044(6) 0.033(6) 0.044(6) -0.002(5) -0.003(4) -0.019(4)
O25 0.044(4) 0.044(4) 0.063(5) -0.020(4) -0.001(3) -0.014(3)
C26 0.045(6) 0.025(5) 0.038(6) -0.004(4) -0.014(4) -0.009(4)
O26 0.046(4) 0.046(4) 0.056(5) -0.006(4) -0.018(3) -0.013(3)
Co2 0.0372(8) 0.0371(8) 0.0399(8) -0.0034(6) -0.0102(6) -0.0117(6)
C27 0.045(6) 0.041(6) 0.036(6) -0.006(5) -0.011(4) -0.014(4)
O27 0.080(5) 0.046(5) 0.055(5) 0.003(4) -0.025(4) -0.017(4)
C28 0.037(5) 0.042(6) 0.036(6) -0.007(5) -0.001(4) -0.015(4)
O28 0.038(4) 0.050(5) 0.063(5) -0.018(4) 0.007(3) -0.009(3)
C29 0.028(5) 0.034(5) 0.045(6) -0.006(4) -0.013(4) -0.006(4)
O29 0.040(4) 0.048(5) 0.068(5) 0.000(4) -0.019(4) -0.014(3)
C31 0.036(5) 0.064(7) 0.030(5) -0.009(5) -0.005(4) -0.013(5)
N32 0.040(4) 0.022(4) 0.042(5) 0.001(3) -0.010(3) -0.014(3)
C33 0.047(6) 0.050(7) 0.043(6) -0.008(5) -0.006(5) -0.007(5)
C34 0.042(6) 0.050(6) 0.044(6) 0.000(5) -0.006(4) -0.027(5)
N35 0.037(4) 0.039(5) 0.036(5) -0.015(4) -0.007(3) -0.011(3)
C36 0.039(5) 0.040(6) 0.032(5) 0.003(4) -0.006(4) -0.020(4)
C37 0.040(5) 0.058(7) 0.039(6) 0.001(5) -0.016(4) -0.023(5)
C38 0.043(6) 0.070(8) 0.034(6) -0.018(6) 0.004(4) -0.030(5)
C39 0.054(6) 0.044(6) 0.048(7) -0.011(5) 0.011(5) -0.034(5)
C40 0.067(7) 0.057(7) 0.027(6) -0.018(5) 0.002(5) -0.028(5)
C41 0.039(5) 0.043(6) 0.033(5) -0.001(5) -0.009(4) -0.010(4)
C42 0.052(6) 0.071(8) 0.028(5) -0.009(5) -0.005(4) -0.029(5)
C43 0.076(8) 0.114(12) 0.074(10) -0.003(9) 0.010(7) -0.076(8)
C44 0.064(8) 0.070(9) 0.059(9) -0.009(7) -0.006(6) -0.008(6)
C45 0.037(5) 0.054(6) 0.036(6) -0.005(5) -0.006(4) -0.031(4)
C46 0.056(6) 0.036(6) 0.038(6) 0.001(5) -0.013(4) -0.021(4)
C47 0.041(6) 0.040(6) 0.052(7) -0.004(5) 0.000(5) -0.021(4)
C48 0.035(5) 0.044(6) 0.035(6) -0.005(5) 0.005(4) -0.018(4)
C49 0.026(5) 0.056(7) 0.046(6) 0.002(5) -0.005(4) -0.023(4)
C50 0.039(5) 0.056(7) 0.041(6) 0.005(5) -0.008(4) -0.034(5)
C51 0.026(5) 0.043(6) 0.048(6) -0.015(5) -0.003(4) -0.008(4)
C52 0.043(6) 0.054(7) 0.072(8) 0.001(6) -0.003(5) -0.029(5)
C53 0.050(6) 0.060(7) 0.040(6) 0.015(5) -0.018(5) -0.033(5)
O61 0.058(5) 0.071(6) 0.079(7) -0.014(5) -0.011(4) -0.018(4)
C62 0.074(9) 0.129(15) 0.048(9) -0.005(9) 0.015(7) -0.044(9)
C63 0.078(9) 0.104(12) 0.046(8) -0.004(8) -0.021(6) -0.037(8)
C64 0.074(9) 0.106(12) 0.054(9) -0.002(8) -0.016(7) -0.019(8)
C65 0.079(9) 0.093(11) 0.051(8) -0.032(8) 0.001(6) -0.031(7)

loop_
_atom_type_symbol
_atom_type_description
_atom_type_scat_dispersion_real
_atom_type_scat_dispersion_imag
_atom_type_scat_source
C C 0.0033 0.0016 'International Tables Vol C Tables 4.2.6.8 and 6.1.1.4'
H H 0.0000 0.0000 'International Tables Vol C Tables 4.2.6.8 and 6.1.1.4'
N N 0.0061 0.0033 'International Tables Vol C Tables 4.2.6.8 and 6.1.1.4'
O O 0.0106 0.0060 'International Tables Vol C Tables 4.2.6.8 and 6.1.1.4'
Co Co 0.3494 0.9721 'International Tables Vol C Tables 4.2.6.8 and 6.1.1.4'

loop_
_geom_angle_atom_site_label_1
_geom_angle_atom_site_label_2
_geom_angle_atom_site_label_3
_geom_angle
_geom_angle_site_symmetry_1
_geom_angle_site_symmetry_3
_geom_angle_publ_flag
C25 Co1 C26 128.6(5) . . ?
C25 Co1 C24 118.8(4) . . ?
C26 Co1 C24 109.1(4) . . ?
C25 Co1 C1 88.1(4) . . ?
C26 Co1 C1 99.0(4) . . ?
C24 Co1 C1 102.7(4) . . ?
C25 Co1 Co2 80.5(3) . . ?
C26 Co1 Co2 84.0(3) . . ?
C24 Co1 Co2 87.9(3) . . ?
C1 Co1 Co2 167.3(3) . . ?
N5 C1 N2 100.3(8) . . ?
N5 C1 Co1 129.3(7) . . ?
N2 C1 Co1 129.3(8) . . ?
C1 N2 C3 114.1(9) . . ?
C1 N2 C6 124.6(8) . . ?
C3 N2 C6 120.8(8) . . ?
C4 C3 N2 105.0(9) . . ?
C4 C3 H3A 127.5 . . ?
N2 C3 H3A 127.5 . . ?
C3 C4 N5 107.6(9) . . ?
C3 C4 H4A 126.2 . . ?
N5 C4 H4A 126.2 . . ?
C1 N5 C4 113.1(8) . . ?
C1 N5 C15 124.8(7) . . ?
C4 N5 C15 121.5(8) . . ?
C11 C6 C7 123.2(9) . . ?
C11 C6 N2 119.0(9) . . ?
C7 C6 N2 117.8(8) . . ?
C8 C7 C6 118.2(9) . . ?
C8 C7 C12 121.4(9) . . ?
C6 C7 C12 120.3(9) . . ?
C7 C8 C9 121.4(10) . . ?
C7 C8 H8A 119.3 . . ?
C9 C8 H8A 119.3 . . ?
C10 C9 C8 118.2(10) . . ?
C10 C9 C13 121.6(10) . . ?
C8 C9 C13 120.1(10) . . ?
C9 C10 C11 121.2(9) . . ?
C9 C10 H10A 119.4 . . ?
C11 C10 H10A 119.4 . . ?
C6 C11 C10 117.4(9) . . ?
C6 C11 C14 122.7(10) . . ?
C10 C11 C14 119.9(9) . . ?
C7 C12 H12A 109.5 . . ?
C7 C12 H12B 109.5 . . ?
H12A C12 H12B 109.5 . . ?
C7 C12 H12C 109.5 . . ?
H12A C12 H12C 109.5 . . ?
H12B C12 H12C 109.5 . . ?
C9 C13 H13A 109.5 . . ?
C9 C13 H13B 109.5 . . ?
H13A C13 H13B 109.5 . . ?
C9 C13 H13C 109.5 . . ?
H13A C13 H13C 109.5 . . ?
H13B C13 H13C 109.5 . . ?
C11 C14 H14A 109.5 . . ?
C11 C14 H14B 109.5 . . ?
H14A C14 H14B 109.4 . . ?
C11 C14 H14C 109.5 . . ?
H14A C14 H14C 109.4 . . ?
H14B C14 H14C 109.4 . . ?
C16 C15 C20 122.0(9) . . ?
C16 C15 N5 120.7(8) . . ?
C20 C15 N5 117.3(8) . . ?
C15 C16 C17 117.4(8) . . ?
C15 C16 C21 121.8(9) . . ?
C17 C16 C21 120.7(9) . . ?
C18 C17 C16 122.9(9) . . ?
C18 C17 H17A 118.6 . . ?
C16 C17 H17A 118.6 . . ?
C17 C18 C19 118.3(9) . . ?
C17 C18 C22 122.0(9) . . ?
C19 C18 C22 119.7(9) . . ?
C18 C19 C20 121.1(9) . . ?
C18 C19 H19A 119.4 . . ?
C20 C19 H19A 119.4 . . ?
C15 C20 C19 118.1(10) . . ?
C15 C20 C23 120.3(9) . . ?
C19 C20 C23 121.7(8) . . ?
C16 C21 H21A 109.5 . . ?
C16 C21 H21B 109.5 . . ?
H21A C21 H21B 109.5 . . ?
C16 C21 H21C 109.4 . . ?
H21A C21 H21C 109.5 . . ?
H21B C21 H21C 109.5 . . ?
C18 C22 H22A 109.5 . . ?
C18 C22 H22B 109.5 . . ?
H22A C22 H22B 109.5 . . ?
C18 C22 H22C 109.5 . . ?
H22A C22 H22C 109.5 . . ?
H22B C22 H22C 109.5 . . ?
C20 C23 H23A 109.5 . . ?
C20 C23 H23B 109.5 . . ?
H23A C23 H23B 109.5 . . ?
C20 C23 H23C 109.5 . . ?
H23A C23 H23C 109.5 . . ?
H23B C23 H23C 109.5 . . ?
O24 C24 Co1 175.0(8) . . ?
O25 C25 Co1 175.6(8) . . ?
O26 C26 Co1 177.7(9) . . ?
C29 Co2 C28 112.7(5) . . ?
C29 Co2 C27 128.5(4) . . ?
C28 Co2 C27 114.8(4) . . ?
C29 Co2 C31 93.2(4) . . ?
C28 Co2 C31 102.9(4) . . ?
C27 Co2 C31 94.6(4) . . ?
C29 Co2 Co1 81.6(3) . . ?
C28 Co2 Co1 89.7(3) . . ?
C27 Co2 Co1 80.0(3) . . ?
C31 Co2 Co1 167.4(3) . . ?
O27 C27 Co2 177.0(9) . . ?
O28 C28 Co2 174.1(9) . . ?
O29 C29 Co2 176.9(9) . . ?
N35 C31 N32 103.1(8) . . ?
N35 C31 Co2 130.7(7) . . ?
N32 C31 Co2 126.3(7) . . ?
C31 N32 C33 110.8(8) . . ?
C31 N32 C36 127.5(8) . . ?
C33 N32 C36 121.7(8) . . ?
C34 C33 N32 107.4(9) . . ?
C34 C33 H33A 126.3 . . ?
N32 C33 H33A 126.3 . . ?
C33 C34 N35 104.3(8) . . ?
C33 C34 H34A 127.9 . . ?
N35 C34 H34A 127.9 . . ?
C31 N35 C34 114.5(8) . . ?
C31 N35 C45 126.9(8) . . ?
C34 N35 C45 118.6(7) . . ?
C41 C36 C37 122.7(8) . . ?
C41 C36 N32 119.1(8) . . ?
C37 C36 N32 118.2(8) . . ?
C36 C37 C38 116.7(10) . . ?
C36 C37 C42 122.4(8) . . ?
C38 C37 C42 120.8(9) . . ?
C39 C38 C37 122.2(9) . . ?
C39 C38 H38A 118.9 . . ?
C37 C38 H38A 118.9 . . ?
C38 C39 C40 116.5(9) . . ?
C38 C39 C43 120.9(11) . . ?
C40 C39 C43 122.6(11) . . ?
C41 C40 C39 123.0(11) . . ?
C41 C40 H40A 118.5 . . ?
C39 C40 H40A 118.5 . . ?
C36 C41 C40 118.3(9) . . ?
C36 C41 C44 122.2(9) . . ?
C40 C41 C44 119.4(10) . . ?
C37 C42 H42A 109.5 . . ?
C37 C42 H42B 109.5 . . ?
H42A C42 H42B 109.5 . . ?
C37 C42 H42C 109.5 . . ?
H42A C42 H42C 109.5 . . ?
H42B C42 H42C 109.5 . . ?
C39 C43 H43A 109.5 . . ?
C39 C43 H43B 109.5 . . ?
H43A C43 H43B 109.5 . . ?
C39 C43 H43C 109.5 . . ?
H43A C43 H43C 109.5 . . ?
H43B C43 H43C 109.5 . . ?
C41 C44 H44A 109.5 . . ?
C41 C44 H44B 109.5 . . ?
H44A C44 H44B 109.5 . . ?
C41 C44 H44C 109.4 . . ?
H44A C44 H44C 109.5 . . ?
H44B C44 H44C 109.5 . . ?
C46 C45 C50 122.3(9) . . ?
C46 C45 N35 121.3(8) . . ?
C50 C45 N35 116.1(8) . . ?
C47 C46 C45 117.6(9) . . ?
C47 C46 C51 121.3(9) . . ?
C45 C46 C51 121.1(9) . . ?
C46 C47 C48 122.7(10) . . ?
C46 C47 H47A 118.7 . . ?
C48 C47 H47A 118.7 . . ?
C47 C48 C49 117.5(8) . . ?
C47 C48 C52 121.8(10) . . ?
C49 C48 C52 120.6(9) . . ?
C50 C49 C48 122.5(9) . . ?
C50 C49 H49A 118.8 . . ?
C48 C49 H49A 118.7 . . ?
C49 C50 C45 117.3(9) . . ?
C49 C50 C53 122.7(9) . . ?
C45 C50 C53 119.9(8) . . ?
C46 C51 H51A 109.5 . . ?
C46 C51 H51B 109.5 . . ?
H51A C51 H51B 109.5 . . ?
C46 C51 H51C 109.5 . . ?
H51A C51 H51C 109.5 . . ?
H51B C51 H51C 109.5 . . ?
C48 C52 H52A 109.5 . . ?
C48 C52 H52B 109.5 . . ?
H52A C52 H52B 109.5 . . ?
C48 C52 H52C 109.5 . . ?
H52A C52 H52C 109.5 . . ?
H52B C52 H52C 109.5 . . ?
C50 C53 H53A 109.5 . . ?
C50 C53 H53B 109.5 . . ?
H53A C53 H53B 109.5 . . ?
C50 C53 H53C 109.4 . . ?
H53A C53 H53C 109.5 . . ?
H53B C53 H53C 109.5 . . ?
C65 O61 C62 109.8(10) . . ?
O61 C62 C63 102.5(11) . . ?
O61 C62 H62A 111.3 . . ?
C63 C62 H62A 111.3 . . ?
O61 C62 H62B 111.3 . . ?
C63 C62 H62B 111.3 . . ?
H62A C62 H62B 109.2 . . ?
C64 C63 C62 106.1(12) . . ?
C64 C63 H63A 110.5 . . ?
C62 C63 H63A 110.5 . . ?
C64 C63 H63B 110.5 . . ?
C62 C63 H63B 110.5 . . ?
H63A C63 H63B 108.7 . . ?
C63 C64 C65 99.4(11) . . ?
C63 C64 H64A 111.9 . . ?
C65 C64 H64A 111.9 . . ?
C63 C64 H64B 111.9 . . ?
C65 C64 H64B 111.9 . . ?
H64A C64 H64B 109.6 . . ?
O61 C65 C64 108.3(11) . . ?
O61 C65 H65A 110.0 . . ?
C64 C65 H65A 110.0 . . ?
O61 C65 H65B 110.0 . . ?
C64 C65 H65B 110.0 . . ?
H65A C65 H65B 108.4 . . ?

loop_
_geom_bond_atom_site_label_1
_geom_bond_atom_site_label_2
_geom_bond_distance
_geom_bond_site_symmetry_2
_geom_bond_publ_flag
Co1 C25 1.756(9) . ?
Co1 C26 1.759(10) . ?
Co1 C24 1.783(10) . ?
Co1 C1 1.902(10) . ?
Co1 Co2 2.6973(19) . ?
C1 N5 1.381(13) . ?
C1 N2 1.393(11) . ?
N2 C3 1.402(12) . ?
N2 C6 1.460(12) . ?
C3 C4 1.345(14) . ?
C3 H3A 0.9500 . ?
C4 N5 1.398(12) . ?
C4 H4A 0.9500 . ?
N5 C15 1.436(11) . ?
C6 C11 1.376(13) . ?
C6 C7 1.384(13) . ?
C7 C8 1.367(14) . ?
C7 C12 1.521(13) . ?
C8 C9 1.418(15) . ?
C8 H8A 0.9500 . ?
C9 C10 1.380(13) . ?
C9 C13 1.516(14) . ?
C10 C11 1.411(14) . ?
C10 H10A 0.9500 . ?
C11 C14 1.514(14) . ?
C12 H12A 0.9800 . ?
C12 H12B 0.9800 . ?
C12 H12C 0.9800 . ?
C13 H13A 0.9800 . ?
C13 H13B 0.9800 . ?
C13 H13C 0.9800 . ?
C14 H14A 0.9802 . ?
C14 H14B 0.9802 . ?
C14 H14C 0.9802 . ?
C15 C16 1.375(13) . ?
C15 C20 1.398(12) . ?
C16 C17 1.397(13) . ?
C16 C21 1.521(14) . ?
C17 C18 1.368(13) . ?
C17 H17A 0.9500 . ?
C18 C19 1.387(15) . ?
C18 C22 1.527(13) . ?
C19 C20 1.401(14) . ?
C19 H19A 0.9500 . ?
C20 C23 1.494(14) . ?
C21 H21A 0.9800 . ?
C21 H21B 0.9800 . ?
C21 H21C 0.9800 . ?
C22 H22A 0.9800 . ?
C22 H22B 0.9800 . ?
C22 H22C 0.9800 . ?
C23 H23A 0.9800 . ?
C23 H23B 0.9800 . ?
C23 H23C 0.9800 . ?
C24 O24 1.147(11) . ?
C25 O25 1.176(11) . ?
C26 O26 1.177(10) . ?
Co2 C29 1.738(9) . ?
Co2 C28 1.760(9) . ?
Co2 C27 1.764(11) . ?
Co2 C31 1.949(11) . ?
C27 O27 1.171(12) . ?
C28 O28 1.175(11) . ?
C29 O29 1.181(10) . ?
C31 N35 1.331(13) . ?
C31 N32 1.352(12) . ?
N32 C33 1.411(13) . ?
N32 C36 1.442(11) . ?
C33 C34 1.336(13) . ?
C33 H33A 0.9500 . ?
C34 N35 1.391(12) . ?
C34 H34A 0.9500 . ?
N35 C45 1.492(11) . ?
C36 C41 1.360(13) . ?
C36 C37 1.391(13) . ?
C37 C38 1.406(13) . ?
C37 C42 1.484(15) . ?
C38 C39 1.385(15) . ?
C38 H38A 0.9500 . ?
C39 C40 1.402(15) . ?
C39 C43 1.531(12) . ?
C40 C41 1.364(14) . ?
C40 H40A 0.9500 . ?
C41 C44 1.534(15) . ?
C42 H42A 0.9800 . ?
C42 H42B 0.9800 . ?
C42 H42C 0.9800 . ?
C43 H43A 0.9800 . ?
C43 H43B 0.9800 . ?
C43 H43C 0.9800 . ?
C44 H44A 0.9800 . ?
C44 H44B 0.9800 . ?
C44 H44C 0.9800 . ?
C45 C46 1.383(14) . ?
C45 C50 1.427(14) . ?
C46 C47 1.383(13) . ?
C46 C51 1.512(13) . ?
C47 C48 1.395(14) . ?
C47 H47A 0.9500 . ?
C48 C49 1.407(14) . ?
C48 C52 1.468(12) . ?
C49 C50 1.367(12) . ?
C49 H49A 0.9500 . ?
C50 C53 1.501(13) . ?
C51 H51A 0.9800 . ?
C51 H51B 0.9800 . ?
C51 H51C 0.9800 . ?
C52 H52A 0.9800 . ?
C52 H52B 0.9800 . ?
C52 H52C 0.9800 . ?
C53 H53A 0.9800 . ?
C53 H53B 0.9800 . ?
C53 H53C 0.9800 . ?
O61 C65 1.415(14) . ?
O61 C62 1.477(16) . ?
C62 C63 1.51(2) . ?
C62 H62A 0.9900 . ?
C62 H62B 0.9900 . ?
C63 C64 1.510(18) . ?
C63 H63A 0.9900 . ?
C63 H63B 0.9900 . ?
C64 C65 1.509(19) . ?
C64 H64A 0.9900 . ?
C64 H64B 0.9900 . ?
C65 H65A 0.9900 . ?
C65 H65B 0.9900 . ?

loop_
_geom_torsion_atom_site_label_1
_geom_torsion_atom_site_label_2
_geom_torsion_atom_site_label_3
_geom_torsion_atom_site_label_4
_geom_torsion
_geom_torsion_site_symmetry_1
_geom_torsion_site_symmetry_2
_geom_torsion_site_symmetry_3
_geom_torsion_site_symmetry_4
_geom_torsion_publ_flag
C25 Co1 C1 N5 -83.4(9) . . . . ?
C26 Co1 C1 N5 45.4(9) . . . . ?
C24 Co1 C1 N5 157.5(8) . . . . ?
Co2 Co1 C1 N5 -57.0(16) . . . . ?
C25 Co1 C1 N2 82.1(9) . . . . ?
C26 Co1 C1 N2 -149.1(8) . . . . ?
C24 Co1 C1 N2 -37.0(9) . . . . ?
Co2 Co1 C1 N2 108.5(14) . . . . ?
N5 C1 N2 C3 -0.2(10) . . . . ?
Co1 C1 N2 C3 -168.8(7) . . . . ?
N5 C1 N2 C6 -171.9(8) . . . . ?
Co1 C1 N2 C6 19.4(13) . . . . ?
C1 N2 C3 C4 1.1(11) . . . . ?
C6 N2 C3 C4 173.2(8) . . . . ?
N2 C3 C4 N5 -1.5(11) . . . . ?
N2 C1 N5 C4 -0.8(10) . . . . ?
Co1 C1 N5 C4 167.8(7) . . . . ?
N2 C1 N5 C15 169.6(8) . . . . ?
Co1 C1 N5 C15 -21.7(13) . . . . ?
C3 C4 N5 C1 1.6(11) . . . . ?
C3 C4 N5 C15 -169.2(8) . . . . ?
C1 N2 C6 C11 -100.0(10) . . . . ?
C3 N2 C6 C11 88.8(11) . . . . ?
C1 N2 C6 C7 81.8(12) . . . . ?
C3 N2 C6 C7 -89.4(11) . . . . ?
C11 C6 C7 C8 3.4(15) . . . . ?
N2 C6 C7 C8 -178.6(8) . . . . ?
C11 C6 C7 C12 -177.1(9) . . . . ?
N2 C6 C7 C12 1.0(14) . . . . ?
C6 C7 C8 C9 2.8(15) . . . . ?
C12 C7 C8 C9 -176.8(9) . . . . ?
C7 C8 C9 C10 -7.2(15) . . . . ?
C7 C8 C9 C13 175.2(9) . . . . ?
C8 C9 C10 C11 5.7(15) . . . . ?
C13 C9 C10 C11 -176.7(9) . . . . ?
C7 C6 C11 C10 -4.8(15) . . . . ?
N2 C6 C11 C10 177.2(8) . . . . ?
C7 C6 C11 C14 172.4(10) . . . . ?
N2 C6 C11 C14 -5.7(14) . . . . ?
C9 C10 C11 C6 0.1(15) . . . . ?
C9 C10 C11 C14 -177.2(9) . . . . ?
C1 N5 C15 C16 98.3(11) . . . . ?
C4 N5 C15 C16 -92.1(11) . . . . ?
C1 N5 C15 C20 -84.6(11) . . . . ?
C4 N5 C15 C20 85.1(11) . . . . ?
C20 C15 C16 C17 2.6(14) . . . . ?
N5 C15 C16 C17 179.6(8) . . . . ?
C20 C15 C16 C21 -179.7(9) . . . . ?
N5 C15 C16 C21 -2.7(14) . . . . ?
C15 C16 C17 C18 -5.6(15) . . . . ?
C21 C16 C17 C18 176.7(10) . . . . ?
C16 C17 C18 C19 5.4(16) . . . . ?
C16 C17 C18 C22 -175.4(10) . . . . ?
C17 C18 C19 C20 -2.3(15) . . . . ?
C22 C18 C19 C20 178.4(9) . . . . ?
C16 C15 C20 C19 0.2(14) . . . . ?
N5 C15 C20 C19 -176.9(8) . . . . ?
C16 C15 C20 C23 -179.6(9) . . . . ?
N5 C15 C20 C23 3.3(13) . . . . ?
C18 C19 C20 C15 -0.4(14) . . . . ?
C18 C19 C20 C23 179.4(10) . . . . ?
C25 Co1 C24 O24 129(10) . . . . ?
C26 Co1 C24 O24 -32(10) . . . . ?
C1 Co1 C24 O24 -136(10) . . . . ?
Co2 Co1 C24 O24 51(10) . . . . ?
C26 Co1 C25 O25 -69(12) . . . . ?
C24 Co1 C25 O25 134(12) . . . . ?
C1 Co1 C25 O25 31(12) . . . . ?
Co2 Co1 C25 O25 -144(12) . . . . ?
C25 Co1 C26 O26 -146(20) . . . . ?
C24 Co1 C26 O26 12(20) . . . . ?
C1 Co1 C26 O26 119(20) . . . . ?
Co2 Co1 C26 O26 -73(20) . . . . ?
C25 Co1 Co2 C29 -59.3(5) . . . . ?
C26 Co1 Co2 C29 169.9(4) . . . . ?
C24 Co1 Co2 C29 60.4(4) . . . . ?
C1 Co1 Co2 C29 -86.0(13) . . . . ?
C25 Co1 Co2 C28 -172.3(5) . . . . ?
C26 Co1 Co2 C28 56.9(5) . . . . ?
C24 Co1 Co2 C28 -52.6(4) . . . . ?
C1 Co1 Co2 C28 161.0(13) . . . . ?
C25 Co1 Co2 C27 72.4(5) . . . . ?
C26 Co1 Co2 C27 -58.5(4) . . . . ?
C24 Co1 Co2 C27 -167.9(4) . . . . ?
C1 Co1 Co2 C27 45.7(13) . . . . ?
C25 Co1 Co2 C31 7.2(15) . . . . ?
C26 Co1 Co2 C31 -123.7(14) . . . . ?
C24 Co1 Co2 C31 126.9(14) . . . . ?
C1 Co1 Co2 C31 -19.6(19) . . . . ?
C29 Co2 C27 O27 124(16) . . . . ?
C28 Co2 C27 O27 -32(16) . . . . ?
C31 Co2 C27 O27 -138(16) . . . . ?
Co1 Co2 C27 O27 53(16) . . . . ?
C29 Co2 C28 O28 -58(9) . . . . ?
C27 Co2 C28 O28 102(9) . . . . ?
C31 Co2 C28 O28 -157(9) . . . . ?
Co1 Co2 C28 O28 23(9) . . . . ?
C28 Co2 C29 O29 -5(15) . . . . ?
C27 Co2 C29 O29 -161(15) . . . . ?
C31 Co2 C29 O29 100(15) . . . . ?
Co1 Co2 C29 O29 -91(15) . . . . ?
C29 Co2 C31 N35 -108.2(10) . . . . ?
C28 Co2 C31 N35 5.9(11) . . . . ?
C27 Co2 C31 N35 122.7(10) . . . . ?
Co1 Co2 C31 N35 -173.5(7) . . . . ?
C29 Co2 C31 N32 72.4(9) . . . . ?
C28 Co2 C31 N32 -173.4(9) . . . . ?
C27 Co2 C31 N32 -56.6(9) . . . . ?
Co1 Co2 C31 N32 7(2) . . . . ?
N35 C31 N32 C33 1.7(11) . . . . ?
Co2 C31 N32 C33 -178.9(7) . . . . ?
N35 C31 N32 C36 178.8(8) . . . . ?
Co2 C31 N32 C36 -1.8(14) . . . . ?
C31 N32 C33 C34 -1.9(12) . . . . ?
C36 N32 C33 C34 -179.2(8) . . . . ?
N32 C33 C34 N35 1.3(11) . . . . ?
N32 C31 N35 C34 -0.9(11) . . . . ?
Co2 C31 N35 C34 179.7(7) . . . . ?
N32 C31 N35 C45 -179.6(8) . . . . ?
Co2 C31 N35 C45 0.9(15) . . . . ?
C33 C34 N35 C31 -0.3(12) . . . . ?
C33 C34 N35 C45 178.6(8) . . . . ?
C31 N32 C36 C41 91.2(12) . . . . ?
C33 N32 C36 C41 -92.0(12) . . . . ?
C31 N32 C36 C37 -88.7(12) . . . . ?
C33 N32 C36 C37 88.1(11) . . . . ?
C41 C36 C37 C38 -6.7(15) . . . . ?
N32 C36 C37 C38 173.2(9) . . . . ?
C41 C36 C37 C42 170.5(10) . . . . ?
N32 C36 C37 C42 -9.6(14) . . . . ?
C36 C37 C38 C39 0.3(15) . . . . ?
C42 C37 C38 C39 -176.9(10) . . . . ?
C37 C38 C39 C40 4.8(15) . . . . ?
C37 C38 C39 C43 -176.4(11) . . . . ?
C38 C39 C40 C41 -4.1(15) . . . . ?
C43 C39 C40 C41 177.1(11) . . . . ?
C37 C36 C41 C40 7.4(15) . . . . ?
N32 C36 C41 C40 -172.5(9) . . . . ?
C37 C36 C41 C44 -169.0(10) . . . . ?
N32 C36 C41 C44 11.1(15) . . . . ?
C39 C40 C41 C36 -1.8(15) . . . . ?
C39 C40 C41 C44 174.8(9) . . . . ?
C31 N35 C45 C46 85.6(13) . . . . ?
C34 N35 C45 C46 -93.1(11) . . . . ?
C31 N35 C45 C50 -99.9(11) . . . . ?
C34 N35 C45 C50 81.4(11) . . . . ?
C50 C45 C46 C47 -1.4(14) . . . . ?
N35 C45 C46 C47 172.7(8) . . . . ?
C50 C45 C46 C51 178.0(9) . . . . ?
N35 C45 C46 C51 -7.8(14) . . . . ?
C45 C46 C47 C48 -0.2(14) . . . . ?
C51 C46 C47 C48 -179.7(9) . . . . ?
C46 C47 C48 C49 1.1(14) . . . . ?
C46 C47 C48 C52 -175.5(10) . . . . ?
C47 C48 C49 C50 -0.4(15) . . . . ?
C52 C48 C49 C50 176.3(10) . . . . ?
C48 C49 C50 C45 -1.1(15) . . . . ?
C48 C49 C50 C53 174.7(10) . . . . ?
C46 C45 C50 C49 2.1(14) . . . . ?
N35 C45 C50 C49 -172.3(9) . . . . ?
C46 C45 C50 C53 -173.9(9) . . . . ?
N35 C45 C50 C53 11.7(13) . . . . ?
C65 O61 C62 C63 10.3(13) . . . . ?
O61 C62 C63 C64 -30.2(13) . . . . ?
C62 C63 C64 C65 37.1(14) . . . . ?
C62 O61 C65 C64 13.4(14) . . . . ?
C63 C64 C65 O61 -30.9(14) . . . . ?
